data_4123066
loop_
_publ_author_name
'Fang, Bo'
'Ren, Wenshan'
'Hou, Guohua'
'Zi, Guofu'
'Fang, De-Cai'
'Maron, Laurent'
'Walter, Marc D.'

_publ_section_title
;
 An Actinide Metallacyclopropene Complex: Synthesis, Structure,
 Reactivity, and Computational Studies.
;
_journal_name_full 'Journal of the American Chemical Society'
_journal_page_first 141202122629003
_journal_paper_doi 10.1021/ja509770t
_journal_year 2014
_chemical_formula_moiety 'C48 H68 Th'
_chemical_formula_sum 'C48 H68 Th'
_chemical_formula_weight 877.06
_chemical_name_systematic
; 
 ? 
;
_space_group_IT_number 15
_symmetry_cell_setting monoclinic
_symmetry_space_group_name_Hall '-C 2yc'
_symmetry_space_group_name_H-M 'C 1 2/c 1'
_atom_sites_solution_hydrogens geom
_atom_sites_solution_primary direct
_atom_sites_solution_secondary difmap
_audit_creation_method SHELXL-97
_cell_angle_alpha 90.00
_cell_angle_beta 105.2277(11)
_cell_angle_gamma 90.00
_cell_formula_units_Z 4
_cell_length_a 15.8091(11)
_cell_length_b 13.0726(9)
_cell_length_c 21.0353(15)
_cell_measurement_reflns_used 8573
_cell_measurement_temperature 110(2)
_cell_measurement_theta_max 27.58
_cell_measurement_theta_min 2.43
_cell_volume 4194.6(5)
_computing_cell_refinement 'Bruker SAINT'
_computing_data_collection 'Bruker APEX2'
_computing_data_reduction 'Bruker SAINT'
_computing_molecular_graphics 'Bruker SHELXTL'
_computing_publication_material 'Bruker SHELXTL'
_computing_structure_refinement 'SHELXL-97 (Sheldrick, 2008)'
_computing_structure_solution 'SHELXS-97 (Sheldrick, 2008)'
_diffrn_ambient_temperature 110(2)
_diffrn_measured_fraction_theta_full 0.990
_diffrn_measured_fraction_theta_max 0.990
_diffrn_measurement_device_type 'Bruker APEX-II CCD'
_diffrn_measurement_method '\f and \w scans'
_diffrn_radiation_monochromator graphite
_diffrn_radiation_source 'fine-focus sealed tube'
_diffrn_radiation_type MoK\a
_diffrn_radiation_wavelength 0.71073
_diffrn_reflns_av_R_equivalents 0.0239
_diffrn_reflns_av_sigmaI/netI 0.0300
_diffrn_reflns_limit_h_max 20
_diffrn_reflns_limit_h_min -18
_diffrn_reflns_limit_k_max 16
_diffrn_reflns_limit_k_min -17
_diffrn_reflns_limit_l_max 27
_diffrn_reflns_limit_l_min -24
_diffrn_reflns_number 12141
_diffrn_reflns_theta_full 27.58
_diffrn_reflns_theta_max 27.58
_diffrn_reflns_theta_min 2.01
_exptl_absorpt_coefficient_mu 3.585
_exptl_absorpt_correction_T_max 0.4677
_exptl_absorpt_correction_T_min 0.2953
_exptl_absorpt_correction_type multi-scan
_exptl_absorpt_process_details SADABS
_exptl_crystal_colour yellow
_exptl_crystal_density_diffrn 1.389
_exptl_crystal_density_method 'not measured'
_exptl_crystal_description block
_exptl_crystal_F_000 1784
_exptl_crystal_size_max 0.45
_exptl_crystal_size_mid 0.38
_exptl_crystal_size_min 0.25
_refine_diff_density_max 1.194
_refine_diff_density_min -0.984
_refine_diff_density_rms 0.082
_refine_ls_extinction_method none
_refine_ls_goodness_of_fit_ref 1.027
_refine_ls_hydrogen_treatment constr
_refine_ls_matrix_type full
_refine_ls_number_parameters 231
_refine_ls_number_reflns 4816
_refine_ls_number_restraints 0
_refine_ls_restrained_S_all 1.027
_refine_ls_R_factor_all 0.0220
_refine_ls_R_factor_gt 0.0190
_refine_ls_shift/su_max 0.001
_refine_ls_shift/su_mean 0.000
_refine_ls_structure_factor_coef Fsqd
_refine_ls_weighting_details 'calc w=1/[\s^2^(Fo^2^)+(0.0209P)^2^+2.1618P] where P=(Fo^2^+2Fc^2^)/3'
_refine_ls_weighting_scheme calc
_refine_ls_wR_factor_gt 0.0420
_refine_ls_wR_factor_ref 0.0428
_reflns_number_gt 4503
_reflns_number_total 4816
_reflns_threshold_expression >2sigma(I)
_cod_data_source_file ja509770t_si_002.cif
_cod_data_source_block compound2
_cod_depositor_comments
;
The following automatic conversions were performed:

'_symmetry_cell_setting' value 'Monoclinic' changed to 'monoclinic'
according to
/home/saulius/struct/COD-crude-data--automatic-downloads/rss-feeds/ACS/lib/dictionaries/cif_core.dic
dictionary named 'cif_core.dic' version 2.4.2 from
2011-04-26.

'_exptl_absorpt_correction_type' value 'Multi-scan'
changed to 'multi-scan' according to
/home/saulius/struct/COD-crude-data--automatic-downloads/rss-feeds/ACS/lib/dictionaries/cif_core.dic
dictionary named 'cif_core.dic' version 2.4.2 from 2011-04-26.

Automatic conversion script
Id: cif_fix_values 2935 2014-11-11 08:27:57Z andrius 
;
_cod_original_sg_symbol_H-M C2/c
_cod_database_code 4123066

loop_
_symmetry_equiv_pos_as_xyz
'x, y, z'
'-x, y, -z+1/2'
'x+1/2, y+1/2, z'
'-x+1/2, y+1/2, -z+1/2'
'-x, -y, -z'
'x, -y, z-1/2'
'-x+1/2, -y+1/2, -z'
'x+1/2, -y+1/2, z-1/2'

loop_
_atom_site_label
_atom_site_type_symbol
_atom_site_fract_x
_atom_site_fract_y
_atom_site_fract_z
_atom_site_U_iso_or_equiv
_atom_site_adp_type
_atom_site_occupancy
_atom_site_symmetry_multiplicity
_atom_site_calc_flag
_atom_site_refinement_flags
C1 C 0.14925(14) 0.50243(16) 0.86537(10) 0.0136(4) Uani 1 1 d .
C2 C 0.12002(14) 0.60659(16) 0.85144(10) 0.0143(4) Uani 1 1 d .
C3 C 0.13365(14) 0.63107(16) 0.78860(10) 0.0143(4) Uani 1 1 d .
H3 H 0.1188 0.6945 0.7665 0.017 Uiso 1 1 calc R
C4 C 0.17214(13) 0.54802(17) 0.76411(10) 0.0134(4) Uani 1 1 d .
C5 C 0.17979(13) 0.46894(16) 0.81060(10) 0.0133(4) Uani 1 1 d .
H5 H 0.2021 0.4026 0.8062 0.016 Uiso 1 1 calc R
C6 C 0.16525(14) 0.43551(17) 0.92777(10) 0.0161(4) Uani 1 1 d .
C7 C 0.23718(17) 0.48426(19) 0.98353(11) 0.0237(5) Uani 1 1 d .
H7A H 0.2167 0.5504 0.9955 0.036 Uiso 1 1 calc R
H7B H 0.2902 0.4944 0.9685 0.036 Uiso 1 1 calc R
H7C H 0.2504 0.4390 1.0220 0.036 Uiso 1 1 calc R
C8 C 0.08249(15) 0.41380(18) 0.95078(11) 0.0194(5) Uani 1 1 d .
H8A H 0.0983 0.3741 0.9917 0.029 Uiso 1 1 calc R
H8B H 0.0407 0.3748 0.9168 0.029 Uiso 1 1 calc R
H8C H 0.0557 0.4786 0.9585 0.029 Uiso 1 1 calc R
C9 C 0.20037(16) 0.33030(18) 0.91431(11) 0.0220(5) Uani 1 1 d .
H9A H 0.2056 0.2860 0.9527 0.033 Uiso 1 1 calc R
H9B H 0.2581 0.3386 0.9059 0.033 Uiso 1 1 calc R
H9C H 0.1598 0.2993 0.8758 0.033 Uiso 1 1 calc R
C10 C 0.09960(15) 0.69724(17) 0.89241(11) 0.0172(4) Uani 1 1 d .
C11 C 0.18506(16) 0.75891(18) 0.91553(11) 0.0234(5) Uani 1 1 d .
H11A H 0.1744 0.8200 0.9392 0.035 Uiso 1 1 calc R
H11B H 0.2054 0.7794 0.8772 0.035 Uiso 1 1 calc R
H11C H 0.2299 0.7166 0.9449 0.035 Uiso 1 1 calc R
C12 C 0.06686(17) 0.67235(19) 0.95318(12) 0.0260(5) Uani 1 1 d .
H12A H 0.1101 0.6295 0.9835 0.039 Uiso 1 1 calc R
H12B H 0.0110 0.6356 0.9394 0.039 Uiso 1 1 calc R
H12C H 0.0585 0.7360 0.9754 0.039 Uiso 1 1 calc R
C13 C 0.03027(16) 0.76823(18) 0.84927(12) 0.0249(5) Uani 1 1 d .
H13A H -0.0237 0.7295 0.8309 0.037 Uiso 1 1 calc R
H13B H 0.0523 0.7956 0.8133 0.037 Uiso 1 1 calc R
H13C H 0.0180 0.8248 0.8761 0.037 Uiso 1 1 calc R
C14 C 0.19766(14) 0.54220(17) 0.69921(10) 0.0156(4) Uani 1 1 d .
C15 C 0.27763(16) 0.47266(18) 0.70619(12) 0.0225(5) Uani 1 1 d .
H15A H 0.3268 0.4992 0.7410 0.034 Uiso 1 1 calc R
H15B H 0.2940 0.4709 0.6644 0.034 Uiso 1 1 calc R
H15C H 0.2633 0.4033 0.7177 0.034 Uiso 1 1 calc R
C16 C 0.21969(15) 0.64857(17) 0.67725(11) 0.0202(5) Uani 1 1 d .
H16A H 0.1685 0.6934 0.6715 0.030 Uiso 1 1 calc R
H16B H 0.2356 0.6428 0.6354 0.030 Uiso 1 1 calc R
H16C H 0.2690 0.6775 0.7108 0.030 Uiso 1 1 calc R
C17 C 0.11937(16) 0.49884(17) 0.64660(11) 0.0192(5) Uani 1 1 d .
H17A H 0.1046 0.4309 0.6602 0.029 Uiso 1 1 calc R
H17B H 0.1347 0.4935 0.6045 0.029 Uiso 1 1 calc R
H17C H 0.0689 0.5445 0.6415 0.029 Uiso 1 1 calc R
C18 C -0.01480(14) 0.30555(16) 0.77714(10) 0.0140(4) Uani 1 1 d .
C19 C -0.02967(14) 0.21701(16) 0.81643(10) 0.0146(4) Uani 1 1 d .
C20 C 0.03364(15) 0.14003(18) 0.83582(13) 0.0235(5) Uani 1 1 d .
H20 H 0.0859 0.1433 0.8217 0.028 Uiso 1 1 calc R
C21 C 0.02142(17) 0.0594(2) 0.87512(14) 0.0300(6) Uani 1 1 d .
H21 H 0.0662 0.0096 0.8891 0.036 Uiso 1 1 calc R
C22 C -0.05593(18) 0.0509(2) 0.89424(13) 0.0300(6) Uani 1 1 d .
H22 H -0.0645 -0.0049 0.9208 0.036 Uiso 1 1 calc R
C23 C -0.12017(16) 0.12425(18) 0.87434(12) 0.0246(5) Uani 1 1 d .
H23 H -0.1739 0.1180 0.8862 0.030 Uiso 1 1 calc R
C24 C -0.10669(14) 0.20704(17) 0.83703(11) 0.0181(5) Uani 1 1 d .
H24 H -0.1507 0.2582 0.8252 0.022 Uiso 1 1 calc R
Th1 Th 0.0000 0.481451(8) 0.7500 0.01003(4) Uani 1 2 d S

loop_
_atom_site_aniso_label
_atom_site_aniso_U_11
_atom_site_aniso_U_22
_atom_site_aniso_U_33
_atom_site_aniso_U_23
_atom_site_aniso_U_13
_atom_site_aniso_U_12
C1 0.0115(10) 0.0148(12) 0.0143(10) -0.0010(7) 0.0032(8) -0.0031(7)
C2 0.0151(11) 0.0130(11) 0.0148(10) -0.0029(8) 0.0038(8) -0.0044(8)
C3 0.0155(11) 0.0107(11) 0.0163(10) -0.0003(8) 0.0030(8) -0.0040(8)
C4 0.0118(10) 0.0145(11) 0.0135(10) -0.0021(8) 0.0028(8) -0.0032(8)
C5 0.0127(10) 0.0123(12) 0.0148(10) -0.0008(8) 0.0034(8) -0.0012(8)
C6 0.0196(11) 0.0156(11) 0.0133(10) 0.0018(8) 0.0044(8) -0.0009(9)
C7 0.0251(13) 0.0282(13) 0.0150(11) 0.0018(9) 0.0002(9) -0.0058(10)
C8 0.0225(12) 0.0194(12) 0.0173(11) 0.0028(9) 0.0067(9) -0.0012(9)
C9 0.0252(13) 0.0216(13) 0.0192(11) 0.0072(9) 0.0059(10) 0.0065(9)
C10 0.0223(12) 0.0142(11) 0.0154(10) -0.0044(8) 0.0056(9) -0.0026(9)
C11 0.0286(13) 0.0186(13) 0.0220(12) -0.0063(9) 0.0051(10) -0.0070(10)
C12 0.0369(15) 0.0219(13) 0.0239(13) -0.0081(10) 0.0164(11) -0.0031(10)
C13 0.0287(14) 0.0180(13) 0.0273(13) -0.0080(10) 0.0061(10) 0.0045(10)
C14 0.0164(11) 0.0160(12) 0.0156(10) 0.0000(8) 0.0066(8) -0.0019(8)
C15 0.0222(12) 0.0241(14) 0.0244(12) -0.0018(9) 0.0121(10) 0.0008(9)
C16 0.0247(12) 0.0202(13) 0.0187(11) 0.0011(9) 0.0111(9) -0.0060(9)
C17 0.0215(12) 0.0217(13) 0.0154(10) -0.0006(8) 0.0066(9) -0.0065(9)
C18 0.0097(10) 0.0124(11) 0.0195(11) -0.0007(8) 0.0031(8) -0.0007(8)
C19 0.0158(11) 0.0110(11) 0.0174(10) -0.0008(8) 0.0047(8) -0.0022(8)
C20 0.0184(12) 0.0155(12) 0.0398(14) 0.0050(10) 0.0132(10) 0.0015(9)
C21 0.0254(13) 0.0183(13) 0.0472(16) 0.0122(12) 0.0113(12) 0.0058(10)
C22 0.0351(15) 0.0189(12) 0.0392(15) 0.0124(11) 0.0155(12) -0.0028(11)
C23 0.0245(13) 0.0201(13) 0.0338(14) 0.0029(10) 0.0156(11) -0.0029(10)
C24 0.0160(11) 0.0144(11) 0.0252(12) -0.0001(9) 0.0078(9) -0.0001(8)
Th1 0.01117(6) 0.00772(6) 0.01159(6) 0.000 0.00371(4) 0.000

loop_
_atom_type_symbol
_atom_type_description
_atom_type_scat_dispersion_real
_atom_type_scat_dispersion_imag
_atom_type_scat_source
C C 0.0033 0.0016 'International Tables Vol C Tables 4.2.6.8 and 6.1.1.4'
H H 0.0000 0.0000 'International Tables Vol C Tables 4.2.6.8 and 6.1.1.4'
Th Th -7.2400 8.8979 'International Tables Vol C Tables 4.2.6.8 and 6.1.1.4'

loop_
_geom_angle_atom_site_label_1
_geom_angle_atom_site_label_2
_geom_angle_atom_site_label_3
_geom_angle
_geom_angle_site_symmetry_1
_geom_angle_site_symmetry_3
C5 C1 C2 106.45(18) . .
C5 C1 C6 119.84(18) . .
C2 C1 C6 132.88(19) . .
C5 C1 Th1 70.83(12) . .
C2 C1 Th1 76.94(12) . .
C6 C1 Th1 124.77(13) . .
C3 C2 C1 106.32(18) . .
C3 C2 C10 116.56(19) . .
C1 C2 C10 135.37(19) . .
C3 C2 Th1 71.34(11) . .
C1 C2 Th1 74.60(11) . .
C10 C2 Th1 129.68(14) . .
C4 C3 C2 110.51(19) . .
C4 C3 Th1 74.00(12) . .
C2 C3 Th1 80.13(12) . .
C4 C3 H3 124.7 . .
C2 C3 H3 124.7 . .
Th1 C3 H3 113.1 . .
C5 C4 C3 106.21(18) . .
C5 C4 C14 126.3(2) . .
C3 C4 C14 127.48(19) . .
C5 C4 Th1 75.45(12) . .
C3 C4 Th1 77.09(12) . .
C14 C4 Th1 111.62(13) . .
C4 C5 C1 110.47(19) . .
C4 C5 Th1 75.44(12) . .
C1 C5 Th1 80.30(12) . .
C4 C5 H5 124.8 . .
C1 C5 H5 124.8 . .
Th1 C5 H5 111.6 . .
C8 C6 C9 105.75(19) . .
C8 C6 C7 110.86(18) . .
C9 C6 C7 106.27(19) . .
C8 C6 C1 114.22(18) . .
C9 C6 C1 109.71(17) . .
C7 C6 C1 109.66(18) . .
C6 C7 H7A 109.5 . .
C6 C7 H7B 109.5 . .
H7A C7 H7B 109.5 . .
C6 C7 H7C 109.5 . .
H7A C7 H7C 109.5 . .
H7B C7 H7C 109.5 . .
C6 C8 H8A 109.5 . .
C6 C8 H8B 109.5 . .
H8A C8 H8B 109.5 . .
C6 C8 H8C 109.5 . .
H8A C8 H8C 109.5 . .
H8B C8 H8C 109.5 . .
C6 C9 H9A 109.5 . .
C6 C9 H9B 109.5 . .
H9A C9 H9B 109.5 . .
C6 C9 H9C 109.5 . .
H9A C9 H9C 109.5 . .
H9B C9 H9C 109.5 . .
C12 C10 C13 106.0(2) . .
C12 C10 C11 107.95(19) . .
C13 C10 C11 107.53(19) . .
C12 C10 C2 117.80(19) . .
C13 C10 C2 110.73(17) . .
C11 C10 C2 106.43(18) . .
C10 C11 H11A 109.5 . .
C10 C11 H11B 109.5 . .
H11A C11 H11B 109.5 . .
C10 C11 H11C 109.5 . .
H11A C11 H11C 109.5 . .
H11B C11 H11C 109.5 . .
C10 C12 H12A 109.5 . .
C10 C12 H12B 109.5 . .
H12A C12 H12B 109.5 . .
C10 C12 H12C 109.5 . .
H12A C12 H12C 109.5 . .
H12B C12 H12C 109.5 . .
C10 C13 H13A 109.5 . .
C10 C13 H13B 109.5 . .
H13A C13 H13B 109.5 . .
C10 C13 H13C 109.5 . .
H13A C13 H13C 109.5 . .
H13B C13 H13C 109.5 . .
C4 C14 C15 110.47(18) . .
C4 C14 C16 111.04(18) . .
C15 C14 C16 108.65(18) . .
C4 C14 C17 108.14(18) . .
C15 C14 C17 109.78(18) . .
C16 C14 C17 108.75(18) . .
C14 C15 H15A 109.5 . .
C14 C15 H15B 109.5 . .
H15A C15 H15B 109.5 . .
C14 C15 H15C 109.5 . .
H15A C15 H15C 109.5 . .
H15B C15 H15C 109.5 . .
C14 C16 H16A 109.5 . .
C14 C16 H16B 109.5 . .
H16A C16 H16B 109.5 . .
C14 C16 H16C 109.5 . .
H16A C16 H16C 109.5 . .
H16B C16 H16C 109.5 . .
C14 C17 H17A 109.5 . .
C14 C17 H17B 109.5 . .
H17A C17 H17B 109.5 . .
C14 C17 H17C 109.5 . .
H17A C17 H17C 109.5 . .
H17B C17 H17C 109.5 . .
C18 C18 C19 128.19(12) 2_556 .
C18 C18 Th1 73.72(5) 2_556 .
C19 C18 Th1 157.78(15) . .
C24 C19 C20 117.1(2) . .
C24 C19 C18 121.7(2) . .
C20 C19 C18 121.3(2) . .
C21 C20 C19 121.3(2) . .
C21 C20 H20 119.4 . .
C19 C20 H20 119.4 . .
C20 C21 C22 120.4(2) . .
C20 C21 H21 119.8 . .
C22 C21 H21 119.8 . .
C23 C22 C21 119.4(2) . .
C23 C22 H22 120.3 . .
C21 C22 H22 120.3 . .
C22 C23 C24 120.3(2) . .
C22 C23 H23 119.9 . .
C24 C23 H23 119.9 . .
C23 C24 C19 121.5(2) . .
C23 C24 H24 119.2 . .
C19 C24 H24 119.2 . .
C18 Th1 C18 32.55(10) 2_556 .
C18 Th1 C5 89.22(7) 2_556 2_556
C18 Th1 C5 84.34(7) . 2_556
C18 Th1 C4 99.83(7) 2_556 .
C18 Th1 C4 115.24(7) . .
C5 Th1 C4 155.51(6) 2_556 .
C18 Th1 C4 115.24(7) 2_556 2_556
C18 Th1 C4 99.83(7) . 2_556
C5 Th1 C4 29.11(6) 2_556 2_556
C4 Th1 C4 143.75(9) . 2_556
C18 Th1 C5 84.34(7) 2_556 .
C18 Th1 C5 89.22(7) . .
C5 Th1 C5 173.30(9) 2_556 .
C4 Th1 C5 29.11(6) . .
C4 Th1 C5 155.51(6) 2_556 .
C18 Th1 C3 128.17(7) 2_556 .
C18 Th1 C3 134.88(7) . .
C5 Th1 C3 139.63(6) 2_556 .
C4 Th1 C3 28.91(6) . .
C4 Th1 C3 116.52(6) 2_556 .
C5 Th1 C3 47.06(6) . .
C18 Th1 C3 134.88(7) 2_556 2_556
C18 Th1 C3 128.17(7) . 2_556
C5 Th1 C3 47.06(6) 2_556 2_556
C4 Th1 C3 116.52(6) . 2_556
C4 Th1 C3 28.91(6) 2_556 2_556
C5 Th1 C3 139.63(6) . 2_556
C3 Th1 C3 92.83(9) . 2_556
C18 Th1 C1 90.02(6) 2_556 2_556
C18 Th1 C1 100.37(6) . 2_556
C5 Th1 C1 28.87(6) 2_556 2_556
C4 Th1 C1 127.60(6) . 2_556
C4 Th1 C1 48.04(6) 2_556 2_556
C5 Th1 C1 152.47(6) . 2_556
C3 Th1 C1 123.48(6) . 2_556
C3 Th1 C1 47.06(6) 2_556 2_556
C18 Th1 C1 100.37(6) 2_556 .
C18 Th1 C1 90.02(6) . .
C5 Th1 C1 152.47(6) 2_556 .
C4 Th1 C1 48.04(6) . .
C4 Th1 C1 127.60(6) 2_556 .
C5 Th1 C1 28.87(6) . .
C3 Th1 C1 47.06(6) . .
C3 Th1 C1 123.48(6) 2_556 .
C1 Th1 C1 169.22(8) 2_556 .
C18 Th1 C2 116.39(7) 2_556 2_556
C18 Th1 C2 128.33(7) . 2_556
C5 Th1 C2 47.11(6) 2_556 2_556
C4 Th1 C2 109.10(6) . 2_556
C4 Th1 C2 47.77(6) 2_556 2_556
C5 Th1 C2 138.20(6) . 2_556
C3 Th1 C2 96.54(6) . 2_556
C3 Th1 C2 28.53(6) 2_556 2_556
C1 Th1 C2 28.46(6) 2_556 2_556
C1 Th1 C2 140.80(6) . 2_556
C18 Th1 C2 128.33(7) 2_556 .
C18 Th1 C2 116.39(7) . .
C5 Th1 C2 138.20(6) 2_556 .
C4 Th1 C2 47.77(6) . .
C4 Th1 C2 109.10(6) 2_556 .
C5 Th1 C2 47.11(6) . .
C3 Th1 C2 28.53(6) . .
C3 Th1 C2 96.54(6) 2_556 .
C1 Th1 C2 140.80(6) 2_556 .
C1 Th1 C2 28.46(6) . .
C2 Th1 C2 112.64(9) 2_556 .

loop_
_geom_bond_atom_site_label_1
_geom_bond_atom_site_label_2
_geom_bond_distance
_geom_bond_site_symmetry_2
C1 C5 1.430(3) .
C1 C2 1.443(3) .
C1 C6 1.542(3) .
C1 Th1 2.920(2) .
C2 C3 1.430(3) .
C2 C10 1.548(3) .
C2 Th1 2.950(2) .
C3 C4 1.407(3) .
C3 Th1 2.837(2) .
C3 H3 0.9500 .
C4 C5 1.406(3) .
C4 C14 1.524(3) .
C4 Th1 2.798(2) .
C5 Th1 2.798(2) .
C5 H5 0.9500 .
C6 C8 1.536(3) .
C6 C9 1.537(3) .
C6 C7 1.541(3) .
C7 H7A 0.9800 .
C7 H7B 0.9800 .
C7 H7C 0.9800 .
C8 H8A 0.9800 .
C8 H8B 0.9800 .
C8 H8C 0.9800 .
C9 H9A 0.9800 .
C9 H9B 0.9800 .
C9 H9C 0.9800 .
C10 C12 1.535(3) .
C10 C13 1.537(3) .
C10 C11 1.538(3) .
C11 H11A 0.9800 .
C11 H11B 0.9800 .
C11 H11C 0.9800 .
C12 H12A 0.9800 .
C12 H12B 0.9800 .
C12 H12C 0.9800 .
C13 H13A 0.9800 .
C13 H13B 0.9800 .
C13 H13C 0.9800 .
C14 C15 1.533(3) .
C14 C16 1.534(3) .
C14 C17 1.536(3) .
C15 H15A 0.9800 .
C15 H15B 0.9800 .
C15 H15C 0.9800 .
C16 H16A 0.9800 .
C16 H16B 0.9800 .
C16 H16C 0.9800 .
C17 H17A 0.9800 .
C17 H17B 0.9800 .
C17 H17C 0.9800 .
C18 C18 1.343(4) 2_556
C18 C19 1.477(3) .
C18 Th1 2.395(2) .
C19 C24 1.402(3) .
C19 C20 1.402(3) .
C20 C21 1.384(3) .
C20 H20 0.9500 .
C21 C22 1.388(4) .
C21 H21 0.9500 .
C22 C23 1.379(4) .
C22 H22 0.9500 .
C23 C24 1.386(3) .
C23 H23 0.9500 .
C24 H24 0.9500 .
Th1 C18 2.395(2) 2_556
Th1 C5 2.798(2) 2_556
Th1 C4 2.798(2) 2_556
Th1 C3 2.837(2) 2_556
Th1 C1 2.920(2) 2_556
Th1 C2 2.950(2) 2_556
